data_7037170
loop_
_publ_author_name
'\<Skalamera, \/Dani'
'Sanders, Ernest'
'Vianello, Robert'
'Mar\<savelski, Aleksandra'
'Pevec, Andrej'
'Turel, Iztok'
'Kirin, Sre\'cko I'

_publ_section_title
;
 Synthesis and characterization of ML and ML2 metal complexes with amino
 acid substituted bis(2-picolyl)amine ligands.
;
_journal_issue 7
_journal_name_full 'Dalton transactions (Cambridge, England : 2003)'
_journal_page_first 2845
_journal_page_last 2858
_journal_paper_doi 10.1039/c5dt03387j
_journal_volume 45
_journal_year 2016
_chemical_formula_sum 'C17 H20 N4 O5.5 Zn'
_chemical_formula_weight 433.74
_chemical_name_systematic
;
 ?
;
_space_group_IT_number 15
_symmetry_cell_setting monoclinic
_symmetry_space_group_name_Hall '-C 2yc'
_symmetry_space_group_name_H-M 'C 1 2/c 1'
_atom_sites_solution_hydrogens geom
_atom_sites_solution_primary direct
_atom_sites_solution_secondary difmap
_audit_creation_method SHELXL-97
_audit_update_record
;
2015-10-29 deposited with the CCDC.
2015-11-08 downloaded from the CCDC.
;
_cell_angle_alpha 90.00
_cell_angle_beta 121.9020(10)
_cell_angle_gamma 90.00
_cell_formula_units_Z 8
_cell_length_a 26.1564(6)
_cell_length_b 7.8711(2)
_cell_length_c 21.2024(5)
_cell_measurement_reflns_used 4496
_cell_measurement_temperature 293(2)
_cell_measurement_theta_max 27.48
_cell_measurement_theta_min 1.00
_cell_volume 3705.80(16)
_computing_cell_refinement 'DENZO and SCALEPACK (Otwinowski & Minor, 1997)'
_computing_data_collection 'COLLECT (Nonius, 1998)'
_computing_data_reduction 'DENZO and SCALEPACK'
_computing_molecular_graphics 'DIAMOND (Brandenburg, 2011)'
_computing_publication_material 'WinGX (Farrugia, 1999)'
_computing_structure_refinement 'SHELXL-97 (Sheldrick, 2008)'
_computing_structure_solution 'SHELXS-97 (Sheldrick, 2008)'
_diffrn_ambient_temperature 293(2)
_diffrn_measured_fraction_theta_full 0.997
_diffrn_measured_fraction_theta_max 0.997
_diffrn_measurement_device_type
;
Nonius KappaCCD area-detector diffractometer
;
_diffrn_measurement_method '\w scans'
_diffrn_radiation_monochromator graphite
_diffrn_radiation_source 'fine-focus sealed tube'
_diffrn_radiation_type MoK\a
_diffrn_radiation_wavelength 0.71073
_diffrn_reflns_av_R_equivalents 0.0202
_diffrn_reflns_av_unetI/netI 0.0309
_diffrn_reflns_limit_h_max 33
_diffrn_reflns_limit_h_min -33
_diffrn_reflns_limit_k_max 9
_diffrn_reflns_limit_k_min -10
_diffrn_reflns_limit_l_max 27
_diffrn_reflns_limit_l_min -27
_diffrn_reflns_number 7358
_diffrn_reflns_theta_full 27.46
_diffrn_reflns_theta_max 27.46
_diffrn_reflns_theta_min 3.50
_exptl_absorpt_coefficient_mu 1.365
_exptl_absorpt_correction_T_max 0.8214
_exptl_absorpt_correction_T_min 0.7265
_exptl_absorpt_correction_type multi-scan
_exptl_absorpt_process_details 'SCALEPACK (Otwinowski & Minor, 1997)'
_exptl_crystal_colour colourless
_exptl_crystal_density_diffrn 1.555
_exptl_crystal_density_method 'not measured'
_exptl_crystal_description prism
_exptl_crystal_F_000 1792
_exptl_crystal_size_max 0.25
_exptl_crystal_size_mid 0.15
_exptl_crystal_size_min 0.15
_refine_diff_density_max 0.915
_refine_diff_density_min -0.394
_refine_diff_density_rms 0.067
_refine_ls_extinction_method none
_refine_ls_goodness_of_fit_ref 1.049
_refine_ls_hydrogen_treatment constr
_refine_ls_matrix_type full
_refine_ls_number_parameters 250
_refine_ls_number_reflns 4221
_refine_ls_number_restraints 0
_refine_ls_restrained_S_all 1.049
_refine_ls_R_factor_all 0.0422
_refine_ls_R_factor_gt 0.0313
_refine_ls_shift/su_max 0.002
_refine_ls_shift/su_mean 0.0001
_refine_ls_structure_factor_coef Fsqd
_refine_ls_weighting_details 'calc w=1/[\s^2^(Fo^2^)+(0.0352P)^2^+6.0864P] where P=(Fo^2^+2Fc^2^)/3'
_refine_ls_weighting_scheme calc
_refine_ls_wR_factor_gt 0.0759
_refine_ls_wR_factor_ref 0.0807
_reflns_number_gt 3552
_reflns_number_total 4221
_reflns_threshold_expression >2\s(I)
_cod_data_source_file c5dt03387j2.cif
_cod_data_source_block 1p
_cod_depositor_comments 'Adding full bibliography for 7037170--7037179.cif.'
_cod_original_cell_volume 3705.80(15)
_cod_original_sg_symbol_H-M C2/c
_cod_original_formula_sum 'C17 H20 N4 O5.50 Zn'
_cod_database_code 7037170

loop_
_symmetry_equiv_pos_as_xyz
'x, y, z'
'-x, y, -z+1/2'
'x+1/2, y+1/2, z'
'-x+1/2, y+1/2, -z+1/2'
'-x, -y, -z'
'x, -y, z-1/2'
'-x+1/2, -y+1/2, -z'
'x+1/2, -y+1/2, z-1/2'

loop_
_atom_site_label
_atom_site_type_symbol
_atom_site_fract_x
_atom_site_fract_y
_atom_site_fract_z
_atom_site_U_iso_or_equiv
_atom_site_adp_type
_atom_site_occupancy
_atom_site_symmetry_multiplicity
_atom_site_calc_flag
_atom_site_refinement_flags
Zn1 Zn 0.757420(10) 0.04473(3) 0.779471(12) 0.01710(8) Uani 1 1 d .
N1 N 0.85029(8) 0.0832(2) 0.84804(10) 0.0220(4) Uani 1 1 d .
N2 N 0.66749(7) 0.0905(2) 0.74273(9) 0.0194(4) Uani 1 1 d .
N3 N 0.76632(7) 0.0920(2) 0.88585(9) 0.0175(3) Uani 1 1 d .
N4 N 1.11987(8) 0.4506(3) 0.96575(10) 0.0275(4) Uani 1 1 d .
O1 O 0.73863(7) -0.45717(18) 0.81854(8) 0.0213(3) Uani 1 1 d .
O2 O 0.74993(6) -0.20876(18) 0.78211(7) 0.0212(3) Uani 1 1 d .
O3 O 1.16626(8) 0.4233(3) 0.96478(11) 0.0442(5) Uani 1 1 d .
O4 O 1.08330(9) 0.5581(3) 0.92198(10) 0.0512(6) Uani 1 1 d .
O5 O 1.11153(9) 0.3776(3) 1.01145(11) 0.0477(5) Uani 1 1 d .
O6 O 1.0000 0.0761(3) 0.7500 0.0407(6) Uani 1 2 d S
C1 C 0.89200(10) 0.0443(3) 0.83093(13) 0.0288(5) Uani 1 1 d .
H1 H 0.8797 -0.0117 0.7865 0.035 Uiso 1 1 calc R
C2 C 0.95166(11) 0.0847(3) 0.87684(14) 0.0353(6) Uani 1 1 d .
H2 H 0.9795 0.0557 0.8640 0.042 Uiso 1 1 calc R
C3 C 0.96980(10) 0.1690(3) 0.94244(14) 0.0354(6) Uani 1 1 d .
H3 H 1.0099 0.2002 0.9738 0.043 Uiso 1 1 calc R
C4 C 0.92769(10) 0.2069(3) 0.96124(12) 0.0291(5) Uani 1 1 d .
H4 H 0.9392 0.2613 1.0058 0.035 Uiso 1 1 calc R
C5 C 0.86790(9) 0.1620(3) 0.91225(11) 0.0215(4) Uani 1 1 d .
C6 C 0.81852(9) 0.2086(3) 0.92631(11) 0.0217(4) Uani 1 1 d .
H6A H 0.8341 0.2024 0.9792 0.026 Uiso 1 1 calc R
H6B H 0.8055 0.3244 0.9102 0.026 Uiso 1 1 calc R
C7 C 0.70986(9) 0.1687(3) 0.87253(11) 0.0197(4) Uani 1 1 d .
H7A H 0.7149 0.2909 0.8785 0.024 Uiso 1 1 calc R
H7B H 0.7019 0.1266 0.9095 0.024 Uiso 1 1 calc R
C8 C 0.65630(9) 0.1295(3) 0.79574(11) 0.0193(4) Uani 1 1 d .
C9 C 0.59799(10) 0.1417(3) 0.78006(12) 0.0298(5) Uani 1 1 d .
H9 H 0.5908 0.1665 0.8176 0.036 Uiso 1 1 calc R
C10 C 0.55042(10) 0.1163(4) 0.70780(13) 0.0358(6) Uani 1 1 d .
H10 H 0.5109 0.1247 0.6963 0.043 Uiso 1 1 calc R
C11 C 0.56221(10) 0.0784(3) 0.65299(12) 0.0305(5) Uani 1 1 d .
H11 H 0.5308 0.0619 0.6041 0.037 Uiso 1 1 calc R
C12 C 0.62126(10) 0.0657(3) 0.67196(12) 0.0251(5) Uani 1 1 d .
C13 C 0.78060(9) -0.0703(2) 0.92807(11) 0.0199(4) Uani 1 1 d .
H13A H 0.7815 -0.0488 0.9737 0.024 Uiso 1 1 calc R
H13B H 0.8207 -0.1061 0.9417 0.024 Uiso 1 1 calc R
C14 C 0.73691(9) -0.2165(3) 0.88704(11) 0.0202(4) Uani 1 1 d .
H14A H 0.7430 -0.3029 0.9230 0.024 Uiso 1 1 calc R
H14B H 0.6961 -0.1742 0.8651 0.024 Uiso 1 1 calc R
C15 C 0.74253(9) -0.2987(3) 0.82685(10) 0.0186(4) Uani 1 1 d .
C16 C 0.90326(13) 0.0622(4) 0.63937(16) 0.0485(7) Uani 1 1 d .
H16A H 0.9208 -0.0115 0.6197 0.073 Uiso 1 1 calc R
H16B H 0.8718 0.1282 0.5998 0.073 Uiso 1 1 calc R
H16C H 0.8869 -0.0048 0.6624 0.073 Uiso 1 1 calc R
C17 C 0.95045(13) 0.1780(4) 0.69555(15) 0.0447(7) Uani 1 1 d .
H17A H 0.9641 0.2549 0.6717 0.054 Uiso 1 1 calc R
H17B H 0.9342 0.2450 0.7193 0.054 Uiso 1 1 calc R

loop_
_atom_site_aniso_label
_atom_site_aniso_U_11
_atom_site_aniso_U_22
_atom_site_aniso_U_33
_atom_site_aniso_U_23
_atom_site_aniso_U_13
_atom_site_aniso_U_12
Zn1 0.01853(13) 0.01824(13) 0.01672(12) 0.00134(9) 0.01081(9) 0.00081(9)
N1 0.0202(9) 0.0254(9) 0.0219(8) 0.0023(7) 0.0121(7) 0.0007(7)
N2 0.0181(8) 0.0210(9) 0.0187(8) 0.0017(7) 0.0094(7) 0.0015(7)
N3 0.0186(8) 0.0158(8) 0.0182(8) -0.0006(6) 0.0098(7) 0.0004(6)
N4 0.0248(9) 0.0341(11) 0.0226(9) -0.0039(8) 0.0119(8) 0.0012(8)
O1 0.0301(8) 0.0166(7) 0.0212(7) 0.0007(6) 0.0163(6) 0.0007(6)
O2 0.0296(8) 0.0191(7) 0.0209(7) 0.0003(6) 0.0175(6) 0.0008(6)
O3 0.0384(10) 0.0556(12) 0.0517(11) 0.0147(9) 0.0327(9) 0.0150(9)
O4 0.0449(11) 0.0728(15) 0.0271(9) 0.0087(9) 0.0130(8) 0.0293(10)
O5 0.0625(13) 0.0495(12) 0.0548(12) 0.0067(10) 0.0472(11) 0.0006(10)
O6 0.0412(14) 0.0363(14) 0.0386(14) 0.000 0.0170(12) 0.000
C1 0.0252(11) 0.0387(13) 0.0284(11) 0.0022(10) 0.0182(9) 0.0036(10)
C2 0.0260(12) 0.0453(15) 0.0408(14) 0.0063(11) 0.0218(11) 0.0055(10)
C3 0.0182(11) 0.0404(14) 0.0422(14) 0.0048(11) 0.0121(10) 0.0002(10)
C4 0.0225(11) 0.0313(12) 0.0281(11) -0.0001(10) 0.0097(9) -0.0010(9)
C5 0.0203(10) 0.0192(10) 0.0236(10) 0.0027(8) 0.0105(8) 0.0006(8)
C6 0.0201(10) 0.0213(10) 0.0218(10) -0.0027(8) 0.0098(8) -0.0025(8)
C7 0.0199(10) 0.0203(10) 0.0212(9) -0.0008(8) 0.0125(8) 0.0009(8)
C8 0.0203(10) 0.0183(10) 0.0207(9) 0.0014(8) 0.0117(8) -0.0004(8)
C9 0.0233(11) 0.0419(14) 0.0296(11) -0.0036(10) 0.0175(9) -0.0019(10)
C10 0.0183(11) 0.0518(16) 0.0354(13) -0.0042(12) 0.0129(10) -0.0001(11)
C11 0.0222(11) 0.0391(14) 0.0222(11) -0.0012(9) 0.0062(9) 0.0005(9)
C12 0.0234(11) 0.0260(11) 0.0211(10) 0.0025(8) 0.0084(9) 0.0018(9)
C13 0.0246(10) 0.0192(10) 0.0160(9) 0.0011(8) 0.0109(8) 0.0021(8)
C14 0.0276(11) 0.0172(10) 0.0206(9) 0.0010(8) 0.0160(8) -0.0002(8)
C15 0.0171(9) 0.0188(10) 0.0185(9) 0.0009(8) 0.0085(8) 0.0013(8)
C16 0.0388(15) 0.0542(18) 0.0469(16) 0.0093(14) 0.0188(13) 0.0079(13)
C17 0.0486(16) 0.0406(15) 0.0432(15) 0.0087(12) 0.0230(13) 0.0083(13)

loop_
_atom_type_symbol
_atom_type_description
_atom_type_scat_dispersion_real
_atom_type_scat_dispersion_imag
_atom_type_scat_source
C C 0.0033 0.0016 'International Tables Vol C Tables 4.2.6.8 and 6.1.1.4'
H H 0.0000 0.0000 'International Tables Vol C Tables 4.2.6.8 and 6.1.1.4'
N N 0.0061 0.0033 'International Tables Vol C Tables 4.2.6.8 and 6.1.1.4'
O O 0.0106 0.0060 'International Tables Vol C Tables 4.2.6.8 and 6.1.1.4'
Zn Zn 0.2839 1.4301 'International Tables Vol C Tables 4.2.6.8 and 6.1.1.4'

loop_
_geom_angle_atom_site_label_1
_geom_angle_atom_site_label_2
_geom_angle_atom_site_label_3
_geom_angle
_geom_angle_site_symmetry_1
_geom_angle_site_symmetry_3
O2 Zn1 N2 94.30(6) . .
O2 Zn1 N1 102.65(6) . .
N2 Zn1 N1 154.53(7) . .
O2 Zn1 O1 94.35(5) . 4_656
N2 Zn1 O1 105.27(6) . 4_656
N1 Zn1 O1 92.39(6) . 4_656
O2 Zn1 N3 95.72(6) . .
N2 Zn1 N3 80.73(6) . .
N1 Zn1 N3 78.80(6) . .
O1 Zn1 N3 167.86(6) 4_656 .
O2 Zn1 O2 151.38(3) . 4_656
N2 Zn1 O2 84.38(6) . 4_656
N1 Zn1 O2 89.45(6) . 4_656
O1 Zn1 O2 58.89(5) 4_656 4_656
N3 Zn1 O2 112.18(6) . 4_656
O2 Zn1 C15 123.11(6) . 4_656
N2 Zn1 C15 96.48(6) . 4_656
N1 Zn1 C15 90.09(6) . 4_656
O1 Zn1 C15 29.15(6) 4_656 4_656
N3 Zn1 C15 141.14(6) . 4_656
O2 Zn1 C15 29.78(5) 4_656 4_656
C5 N1 C1 119.01(19) . .
C5 N1 Zn1 115.06(13) . .
C1 N1 Zn1 125.82(15) . .
C8 N2 C12 120.00(18) . .
C8 N2 Zn1 115.52(13) . .
C12 N2 Zn1 124.08(14) . .
C7 N3 C6 112.27(16) . .
C7 N3 C13 111.89(15) . .
C6 N3 C13 108.70(15) . .
C7 N3 Zn1 108.87(12) . .
C6 N3 Zn1 105.48(12) . .
C13 N3 Zn1 109.40(12) . .
O5 N4 O3 120.6(2) . .
O5 N4 O4 120.9(2) . .
O3 N4 O4 118.5(2) . .
C15 O1 Zn1 95.02(12) . 4_646
C15 O2 Zn1 128.78(13) . .
C15 O2 Zn1 87.36(11) . 4_646
Zn1 O2 Zn1 143.71(6) . 4_646
C17 O6 C17 112.3(3) 2_756 .
N1 C1 C2 122.2(2) . .
N1 C1 H1 118.9 . .
C2 C1 H1 118.9 . .
C1 C2 C3 118.9(2) . .
C1 C2 H2 120.5 . .
C3 C2 H2 120.5 . .
C2 C3 C4 119.4(2) . .
C2 C3 H3 120.3 . .
C4 C3 H3 120.3 . .
C3 C4 C5 118.8(2) . .
C3 C4 H4 120.6 . .
C5 C4 H4 120.6 . .
N1 C5 C4 121.65(19) . .
N1 C5 C6 116.20(17) . .
C4 C5 C6 122.05(19) . .
N3 C6 C5 110.85(16) . .
N3 C6 H6A 109.5 . .
C5 C6 H6A 109.5 . .
N3 C6 H6B 109.5 . .
C5 C6 H6B 109.5 . .
H6A C6 H6B 108.1 . .
N3 C7 C8 112.65(16) . .
N3 C7 H7A 109.1 . .
C8 C7 H7A 109.1 . .
N3 C7 H7B 109.1 . .
C8 C7 H7B 109.1 . .
H7A C7 H7B 107.8 . .
N2 C8 C9 121.15(19) . .
N2 C8 C7 117.42(17) . .
C9 C8 C7 121.35(18) . .
C8 C9 C10 119.2(2) . .
C8 C9 H9 120.4 . .
C10 C9 H9 120.4 . .
C11 C10 C9 119.4(2) . .
C11 C10 H10 120.3 . .
C9 C10 H10 120.3 . .
C12 C11 C10 118.9(2) . .
C12 C11 H11 120.5 . .
C10 C11 H11 120.5 . .
N2 C12 C11 121.3(2) . .
N3 C13 C14 115.40(16) . .
N3 C13 H13A 108.4 . .
C14 C13 H13A 108.4 . .
N3 C13 H13B 108.4 . .
C14 C13 H13B 108.4 . .
H13A C13 H13B 107.5 . .
C15 C14 C13 115.29(17) . .
C15 C14 H14A 108.5 . .
C13 C14 H14A 108.5 . .
C15 C14 H14B 108.5 . .
C13 C14 H14B 108.5 . .
H14A C14 H14B 107.5 . .
O1 C15 O2 118.61(18) . .
O1 C15 C14 120.55(18) . .
O2 C15 C14 120.82(18) . .
O1 C15 Zn1 55.83(10) . 4_646
O2 C15 Zn1 62.86(10) . 4_646
C14 C15 Zn1 174.33(14) . 4_646
C17 C16 H16A 109.5 . .
C17 C16 H16B 109.5 . .
H16A C16 H16B 109.5 . .
C17 C16 H16C 109.5 . .
H16A C16 H16C 109.5 . .
H16B C16 H16C 109.5 . .
O6 C17 C16 108.3(2) . .
O6 C17 H17A 110.0 . .
C16 C17 H17A 110.0 . .
O6 C17 H17B 110.0 . .
C16 C17 H17B 110.0 . .
H17A C17 H17B 108.4 . .

loop_
_geom_bond_atom_site_label_1
_geom_bond_atom_site_label_2
_geom_bond_distance
_geom_bond_site_symmetry_2
Zn1 O2 2.0086(15) .
Zn1 N2 2.0815(17) .
Zn1 N1 2.0913(18) .
Zn1 O1 2.1345(14) 4_656
Zn1 N3 2.1736(16) .
Zn1 O2 2.2894(14) 4_656
Zn1 C15 2.570(2) 4_656
N1 C5 1.337(3) .
N1 C1 1.354(3) .
N2 C8 1.338(3) .
N2 C12 1.354(3) .
N3 C7 1.478(2) .
N3 C6 1.485(3) .
N3 C13 1.490(2) .
N4 O5 1.241(3) .
N4 O3 1.243(2) .
N4 O4 1.247(3) .
O1 C15 1.257(2) .
O1 Zn1 2.1345(14) 4_646
O2 C15 1.278(2) .
O2 Zn1 2.2894(14) 4_646
O6 C17 1.440(3) 2_756
O6 C17 1.440(3) .
C1 C2 1.371(3) .
C1 H1 0.9300 .
C2 C3 1.379(4) .
C2 H2 0.9300 .
C3 C4 1.387(3) .
C3 H3 0.9300 .
C4 C5 1.390(3) .
C4 H4 0.9300 .
C5 C6 1.516(3) .
C6 H6A 0.9700 .
C6 H6B 0.9700 .
C7 C8 1.516(3) .
C7 H7A 0.9700 .
C7 H7B 0.9700 .
C8 C9 1.382(3) .
C9 C10 1.386(3) .
C9 H9 0.9300 .
C10 C11 1.383(3) .
C10 H10 0.9300 .
C11 C12 1.379(3) .
C11 H11 0.9300 .
C13 C14 1.529(3) .
C13 H13A 0.9700 .
C13 H13B 0.9700 .
C14 C15 1.505(3) .
C14 H14A 0.9700 .
C14 H14B 0.9700 .
C15 Zn1 2.570(2) 4_646
C16 C17 1.490(4) .
C16 H16A 0.9600 .
C16 H16B 0.9600 .
C16 H16C 0.9600 .
C17 H17A 0.9700 .
C17 H17B 0.9700 .

loop_
_geom_torsion_atom_site_label_1
_geom_torsion_atom_site_label_2
_geom_torsion_atom_site_label_3
_geom_torsion_atom_site_label_4
_geom_torsion
_geom_torsion_site_symmetry_1
_geom_torsion_site_symmetry_4
O2 Zn1 N1 C5 -111.65(15) . .
N2 Zn1 N1 C5 18.9(3) . .
O1 Zn1 N1 C5 153.35(15) 4_656 .
N3 Zn1 N1 C5 -18.23(15) . .
O2 Zn1 N1 C5 94.52(15) 4_656 .
C15 Zn1 N1 C5 124.29(15) 4_656 .
O2 Zn1 N1 C1 72.26(19) . .
N2 Zn1 N1 C1 -157.22(17) . .
O1 Zn1 N1 C1 -22.73(18) 4_656 .
N3 Zn1 N1 C1 165.68(19) . .
O2 Zn1 N1 C1 -81.57(18) 4_656 .
C15 Zn1 N1 C1 -51.80(19) 4_656 .
O2 Zn1 N2 C8 96.64(15) . .
N1 Zn1 N2 C8 -35.3(2) . .
O1 Zn1 N2 C8 -167.66(14) 4_656 .
N3 Zn1 N2 C8 1.54(14) . .
O2 Zn1 N2 C8 -112.06(15) 4_656 .
C15 Zn1 N2 C8 -139.31(15) 4_656 .
O2 Zn1 N2 C12 -76.15(17) . .
N1 Zn1 N2 C12 151.91(17) . .
O1 Zn1 N2 C12 19.55(18) 4_656 .
N3 Zn1 N2 C12 -171.25(18) . .
O2 Zn1 N2 C12 75.15(17) 4_656 .
C15 Zn1 N2 C12 47.90(17) 4_656 .
O2 Zn1 N3 C7 -107.08(13) . .
N2 Zn1 N3 C7 -13.64(13) . .
N1 Zn1 N3 C7 151.12(14) . .
O1 Zn1 N3 C7 107.1(3) 4_656 .
O2 Zn1 N3 C7 66.36(13) 4_656 .
C15 Zn1 N3 C7 75.21(16) 4_656 .
O2 Zn1 N3 C6 132.25(12) . .
N2 Zn1 N3 C6 -134.32(13) . .
N1 Zn1 N3 C6 30.45(12) . .
O1 Zn1 N3 C6 -13.6(3) 4_656 .
O2 Zn1 N3 C6 -54.32(13) 4_656 .
C15 Zn1 N3 C6 -45.47(16) 4_656 .
O2 Zn1 N3 C13 15.48(13) . .
N2 Zn1 N3 C13 108.92(13) . .
N1 Zn1 N3 C13 -86.32(13) . .
O1 Zn1 N3 C13 -130.4(3) 4_656 .
O2 Zn1 N3 C13 -171.09(11) 4_656 .
C15 Zn1 N3 C13 -162.24(12) 4_656 .
N2 Zn1 O2 C15 -70.64(16) . .
N1 Zn1 O2 C15 90.22(16) . .
O1 Zn1 O2 C15 -176.34(16) 4_656 .
N3 Zn1 O2 C15 10.46(16) . .
O2 Zn1 O2 C15 -156.77(16) 4_656 .
C15 Zn1 O2 C15 -171.25(11) 4_656 .
N2 Zn1 O2 Zn1 103.25(12) . 4_646
N1 Zn1 O2 Zn1 -95.89(12) . 4_646
O1 Zn1 O2 Zn1 -2.46(12) 4_656 4_646
N3 Zn1 O2 Zn1 -175.66(12) . 4_646
O2 Zn1 O2 Zn1 17.11(12) 4_656 4_646
C15 Zn1 O2 Zn1 2.63(15) 4_656 4_646
C5 N1 C1 C2 -0.8(3) . .
Zn1 N1 C1 C2 175.19(18) . .
N1 C1 C2 C3 -0.5(4) . .
C1 C2 C3 C4 1.6(4) . .
C2 C3 C4 C5 -1.5(4) . .
C1 N1 C5 C4 0.9(3) . .
Zn1 N1 C5 C4 -175.50(17) . .
C1 N1 C5 C6 177.43(19) . .
Zn1 N1 C5 C6 1.1(2) . .
C3 C4 C5 N1 0.3(3) . .
C3 C4 C5 C6 -176.1(2) . .
C7 N3 C6 C5 -156.88(16) . .
C13 N3 C6 C5 78.78(19) . .
Zn1 N3 C6 C5 -38.46(18) . .
N1 C5 C6 N3 26.7(3) . .
C4 C5 C6 N3 -156.76(19) . .
C6 N3 C7 C8 139.16(17) . .
C13 N3 C7 C8 -98.29(19) . .
Zn1 N3 C7 C8 22.75(19) . .
C12 N2 C8 C9 1.4(3) . .
Zn1 N2 C8 C9 -171.73(17) . .
C12 N2 C8 C7 -175.53(18) . .
Zn1 N2 C8 C7 11.4(2) . .
N3 C7 C8 N2 -23.6(3) . .
N3 C7 C8 C9 159.5(2) . .
N2 C8 C9 C10 -1.3(4) . .
C7 C8 C9 C10 175.5(2) . .
C8 C9 C10 C11 0.4(4) . .
C9 C10 C11 C12 0.5(4) . .
C8 N2 C12 C11 -0.5(3) . .
Zn1 N2 C12 C11 172.00(17) . .
C10 C11 C12 N2 -0.4(4) . .
C7 N3 C13 C14 66.6(2) . .
C6 N3 C13 C14 -168.80(16) . .
Zn1 N3 C13 C14 -54.09(19) . .
N3 C13 C14 C15 74.5(2) . .
Zn1 O1 C15 O2 -3.55(19) 4_646 .
Zn1 O1 C15 C14 174.83(16) 4_646 .
Zn1 O2 C15 O1 179.68(13) . .
Zn1 O2 C15 O1 3.30(18) 4_646 .
Zn1 O2 C15 C14 1.3(3) . .
Zn1 O2 C15 C14 -175.07(17) 4_646 .
Zn1 O2 C15 Zn1 176.38(15) . 4_646
C13 C14 C15 O1 139.39(19) . .
C13 C14 C15 O2 -42.3(3) . .
C13 C14 C15 Zn1 -171.6(14) . 4_646
C17 O6 C17 C16 176.6(3) 2_756 .
